data_1575629
loop_
_publ_author_name
'Mitchell, Aaron A.'
'Heine, Paul A.'
'Chang, Joseph'
'De Paolis, Adam'
'Patrick, Brian O.'
'Gates, Derek P.'

_publ_section_title
;
 Phospha-Peterson reactions with esters and thioesters: isolation of
 phosphaalkenes bearing C-heteroatom substituents.
;
_journal_issue 38
_journal_name_full 'Dalton transactions (Cambridge, England : 2003)'
_journal_page_first 14277
_journal_page_last 14285
_journal_paper_doi 10.1039/d5dt01781e
_journal_volume 54
_journal_year 2025
_chemical_formula_moiety 'C40 H48 Na2 O4 P2'
_chemical_formula_sum 'C40 H48 Na2 O4 P2'
_chemical_formula_weight 700.70
_space_group_crystal_system monoclinic
_space_group_IT_number 14
_space_group_name_Hall '-P 2yn'
_space_group_name_H-M_alt 'P 1 21/n 1'
_atom_sites_solution_hydrogens geom
_audit_creation_date 2025-07-24
_audit_creation_method
;
Olex2 1.5
(compiled 2025.07.13 svn.rb7424aed for OlexSys, GUI svn.r7311)
;
_audit_update_record
;
2025-07-24 deposited with the CCDC.	2025-09-05 downloaded from the CCDC.
;
_cell_angle_alpha 90
_cell_angle_beta 103.8330(10)
_cell_angle_gamma 90
_cell_formula_units_Z 2
_cell_length_a 12.1404(3)
_cell_length_b 11.3809(3)
_cell_length_c 13.9132(3)
_cell_measurement_reflns_used 9845
_cell_measurement_temperature 100.00
_cell_measurement_theta_max 69.77
_cell_measurement_theta_min 3.75
_cell_volume 1866.61(8)
_computing_cell_refinement 'SAINT V8.40B (?, 2016)'
_computing_data_reduction 'SAINT V8.40B (?, 2016)'
_computing_molecular_graphics 'Olex2 1.5 (Dolomanov et al., 2009)'
_computing_publication_material 'Olex2 1.5 (Dolomanov et al., 2009)'
_computing_structure_refinement 'XL  (Sheldrick, 2008)'
_computing_structure_solution 'SHELXT 2018/2 (Sheldrick, 2018)'
_diffrn_ambient_temperature 100.00
_diffrn_measured_fraction_theta_full 0.980
_diffrn_measured_fraction_theta_max 0.977
_diffrn_measurement_device_type 'Bruker APEX-II CCD'
_diffrn_measurement_method '\f and \w scans'
_diffrn_radiation_type CuK\a
_diffrn_radiation_wavelength 1.54178
_diffrn_reflns_av_R_equivalents 0.0281
_diffrn_reflns_av_unetI/netI 0.0218
_diffrn_reflns_Laue_measured_fraction_full 0.980
_diffrn_reflns_Laue_measured_fraction_max 0.977
_diffrn_reflns_limit_h_max 14
_diffrn_reflns_limit_h_min -14
_diffrn_reflns_limit_k_max 13
_diffrn_reflns_limit_k_min -13
_diffrn_reflns_limit_l_max 16
_diffrn_reflns_limit_l_min -16
_diffrn_reflns_number 24797
_diffrn_reflns_point_group_measured_fraction_full 0.980
_diffrn_reflns_point_group_measured_fraction_max 0.977
_diffrn_reflns_theta_full 67.679
_diffrn_reflns_theta_max 69.971
_diffrn_reflns_theta_min 5.081
_exptl_absorpt_coefficient_mu 1.595
_exptl_absorpt_correction_T_max 0.9087
_exptl_absorpt_correction_T_min 0.7468
_exptl_absorpt_correction_type multi-scan
_exptl_absorpt_process_details
;
SADABS-2016/2 (Bruker,2016/2) was used for absorption correction.
wR2(int) was 0.1288 before and 0.0430 after correction.
The Ratio of minimum to maximum transmission is 0.8219.
The \l/2 correction factor is Not present.
;
_exptl_crystal_colour 'clear yellow'
_exptl_crystal_colour_lustre clear
_exptl_crystal_colour_primary yellow
_exptl_crystal_density_diffrn 1.247
_exptl_crystal_description prism
_exptl_crystal_F_000 744
_exptl_crystal_recrystallization_method 'Vapour deposition'
_exptl_crystal_size_max 0.2
_exptl_crystal_size_mid 0.15
_exptl_crystal_size_min 0.06
_refine_diff_density_max 0.308
_refine_diff_density_min -0.257
_refine_diff_density_rms 0.043
_refine_ls_extinction_method none
_refine_ls_goodness_of_fit_ref 1.054
_refine_ls_hydrogen_treatment constr
_refine_ls_matrix_type full
_refine_ls_number_parameters 220
_refine_ls_number_reflns 3452
_refine_ls_number_restraints 0
_refine_ls_restrained_S_all 1.054
_refine_ls_R_factor_all 0.0313
_refine_ls_R_factor_gt 0.0310
_refine_ls_shift/su_max 0.001
_refine_ls_shift/su_mean 0.000
_refine_ls_structure_factor_coef Fsqd
_refine_ls_weighting_details 'w=1/[\s^2^(Fo^2^)+(0.0329P)^2^+1.0497P] where P=(Fo^2^+2Fc^2^)/3'
_refine_ls_weighting_scheme calc
_refine_ls_wR_factor_gt 0.0797
_refine_ls_wR_factor_ref 0.0799
_reflns_Friedel_coverage 0.000
_reflns_number_gt 3411
_reflns_number_total 3452
_reflns_threshold_expression 'I > 2\s(I)'
_cod_data_source_file d5dt01781e2.cif
_cod_data_source_block dg715_a
_cod_depositor_comments 'Adding full bibliography for 1575627--1575631.cif.'
_cod_database_code 1575629
_shelx_shelxl_version_number 2018/3
_shelx_space_group_comment
;
The symmetry employed for this shelxl refinement is uniquely defined
by the following loop, which should always be used as a source of
symmetry information in preference to the above space-group names.
They are only intended as comments.
;
_shelx_estimated_absorpt_t_max 0.910
_shelx_estimated_absorpt_t_min 0.741
_olex2_refinement_description
;
1. Fixed Uiso
 At 1.2 times of:
  All C(H) groups, All C(H,H) groups
 At 1.5 times of:
  All C(H,H,H) groups
2.a Secondary CH2 refined with riding coordinates:
 C17(H17A,H17B), C18(H18A,H18B), C19(H19A,H19B), C20(H20A,H20B)
2.b Aromatic/amide H refined with riding coordinates:
 C3(H3), C4(H4), C7(H7), C10(H10), C12(H12), C6(H6), C5(H5)
2.c Idealised Me refined as rotating group:
 C16(H16A,H16B,H16C), C14(H14A,H14B,H14C), C15(H15A,H15B,H15C)
;
_olex2_submission_special_instructions 'No special instructions were received'

loop_
_space_group_symop_operation_xyz
'x, y, z'
'-x+1/2, y+1/2, -z+1/2'
'-x, -y, -z'
'x-1/2, -y-1/2, z-1/2'

loop_
_atom_site_label
_atom_site_type_symbol
_atom_site_fract_x
_atom_site_fract_y
_atom_site_fract_z
_atom_site_U_iso_or_equiv
_atom_site_adp_type
_atom_site_occupancy
_atom_site_site_symmetry_order
_atom_site_calc_flag
_atom_site_refinement_flags_posn
_atom_site_refinement_flags_adp
_atom_site_refinement_flags_occupancy
_atom_site_disorder_assembly
_atom_site_disorder_group
P1 P 0.20191(3) 0.63496(3) 0.45899(2) 0.02076(11) Uani 1 1 d . . . . .
Na1 Na 0.45200(4) 0.43692(4) 0.59469(3) 0.01752(13) Uani 1 1 d . . . . .
O1 O 0.38062(7) 0.50112(8) 0.43946(6) 0.01864(19) Uani 1 1 d . . . . .
O2 O 0.46129(8) 0.24296(8) 0.64150(7) 0.0238(2) Uani 1 1 d . . . . .
C1 C 0.29844(10) 0.57063(10) 0.40033(9) 0.0148(2) Uani 1 1 d . . . . .
C2 C 0.28362(10) 0.59474(11) 0.29164(9) 0.0152(2) Uani 1 1 d . . . . .
C9 C 0.34147(11) 0.63693(11) 0.65550(10) 0.0197(3) Uani 1 1 d . . . . .
C13 C 0.21542(11) 0.46907(11) 0.61455(10) 0.0197(3) Uani 1 1 d . . . . .
C8 C 0.25754(10) 0.57559(11) 0.58516(9) 0.0179(3) Uani 1 1 d . . . . .
C3 C 0.23186(10) 0.69663(11) 0.24531(9) 0.0184(3) Uani 1 1 d . . . . .
H3 H 0.203278 0.753545 0.283035 0.022 Uiso 1 1 calc R U . . .
C4 C 0.22174(11) 0.71557(12) 0.14498(9) 0.0212(3) Uani 1 1 d . . . . .
H4 H 0.187646 0.785756 0.114802 0.025 Uiso 1 1 calc R U . . .
C7 C 0.32471(11) 0.51271(11) 0.23428(9) 0.0187(3) Uani 1 1 d . . . . .
H7 H 0.361633 0.443897 0.264678 0.022 Uiso 1 1 calc R U . . .
C17 C 0.51376(11) 0.15383(12) 0.59330(10) 0.0218(3) Uani 1 1 d . . . . .
H17A H 0.594972 0.171785 0.599638 0.026 Uiso 1 1 calc R U . . .
H17B H 0.475393 0.148378 0.522154 0.026 Uiso 1 1 calc R U . . .
C10 C 0.37778(11) 0.59398(12) 0.75192(10) 0.0225(3) Uani 1 1 d . . . . .
H10 H 0.433632 0.636467 0.798427 0.027 Uiso 1 1 calc R U . . .
C12 C 0.25423(11) 0.42918(12) 0.71170(10) 0.0227(3) Uani 1 1 d . . . . .
H12 H 0.224901 0.357684 0.730572 0.027 Uiso 1 1 calc R U . . .
C6 C 0.31245(12) 0.53012(12) 0.13331(10) 0.0228(3) Uani 1 1 d . . . . .
H6 H 0.338969 0.472359 0.094967 0.027 Uiso 1 1 calc R U . . .
C5 C 0.26148(12) 0.63188(12) 0.08856(9) 0.0231(3) Uani 1 1 d . . . . .
H5 H 0.253765 0.644330 0.019753 0.028 Uiso 1 1 calc R U . . .
C11 C 0.33447(12) 0.49080(13) 0.78174(10) 0.0241(3) Uani 1 1 d . . . . .
C18 C 0.50033(12) 0.04087(12) 0.64610(10) 0.0251(3) Uani 1 1 d . . . . .
H18A H 0.558708 -0.017462 0.639841 0.030 Uiso 1 1 calc R U . . .
H18B H 0.424075 0.006315 0.620738 0.030 Uiso 1 1 calc R U . . .
C19 C 0.51682(12) 0.08286(12) 0.75249(10) 0.0256(3) Uani 1 1 d . . . . .
H19A H 0.480345 0.028778 0.791266 0.031 Uiso 1 1 calc R U . . .
H19B H 0.598320 0.090369 0.785513 0.031 Uiso 1 1 calc R U . . .
C16 C 0.13109(12) 0.39403(12) 0.54329(11) 0.0275(3) Uani 1 1 d . . . . .
H16A H 0.153304 0.388973 0.480174 0.041 Uiso 1 1 calc R U . . .
H16B H 0.055479 0.429329 0.532364 0.041 Uiso 1 1 calc R U . . .
H16C H 0.129699 0.315050 0.571029 0.041 Uiso 1 1 calc R U . . .
C14 C 0.39790(12) 0.74504(12) 0.62742(11) 0.0269(3) Uani 1 1 d . . . . .
H14A H 0.438978 0.785513 0.687503 0.040 Uiso 1 1 calc R U . . .
H14B H 0.340208 0.797697 0.588617 0.040 Uiso 1 1 calc R U . . .
H14C H 0.451267 0.722309 0.587847 0.040 Uiso 1 1 calc R U . . .
C15 C 0.37414(15) 0.44698(16) 0.88680(11) 0.0363(4) Uani 1 1 d . . . . .
H15A H 0.456202 0.433434 0.902012 0.055 Uiso 1 1 calc R U . . .
H15B H 0.335225 0.373265 0.894133 0.055 Uiso 1 1 calc R U . . .
H15C H 0.356715 0.505805 0.932446 0.055 Uiso 1 1 calc R U . . .
C20 C 0.45863(13) 0.20189(13) 0.73963(10) 0.0287(3) Uani 1 1 d . . . . .
H20A H 0.379342 0.194551 0.745753 0.034 Uiso 1 1 calc R U . . .
H20B H 0.499178 0.257572 0.790620 0.034 Uiso 1 1 calc R U . . .

loop_
_atom_site_aniso_label
_atom_site_aniso_U_11
_atom_site_aniso_U_22
_atom_site_aniso_U_33
_atom_site_aniso_U_23
_atom_site_aniso_U_13
_atom_site_aniso_U_12
P1 0.02258(18) 0.02369(19) 0.01769(17) 0.00300(12) 0.00815(13) 0.00786(12)
Na1 0.0213(2) 0.0161(2) 0.0163(2) 0.00308(18) 0.00655(19) 0.00289(18)
O1 0.0195(4) 0.0218(4) 0.0149(4) 0.0027(3) 0.0047(3) 0.0055(3)
O2 0.0322(5) 0.0168(4) 0.0233(5) 0.0048(4) 0.0083(4) 0.0037(4)
C1 0.0161(5) 0.0129(5) 0.0152(6) -0.0006(4) 0.0032(4) -0.0028(4)
C2 0.0143(5) 0.0164(6) 0.0145(6) -0.0002(5) 0.0023(4) -0.0039(4)
C9 0.0221(6) 0.0193(6) 0.0210(6) -0.0019(5) 0.0114(5) 0.0024(5)
C13 0.0207(6) 0.0198(6) 0.0218(6) -0.0021(5) 0.0115(5) 0.0032(5)
C8 0.0200(6) 0.0192(6) 0.0175(6) -0.0007(5) 0.0102(5) 0.0048(5)
C3 0.0188(6) 0.0172(6) 0.0183(6) 0.0002(5) 0.0028(5) -0.0011(5)
C4 0.0212(6) 0.0204(6) 0.0198(6) 0.0056(5) 0.0004(5) -0.0019(5)
C7 0.0218(6) 0.0163(6) 0.0178(6) 0.0006(5) 0.0046(5) -0.0011(5)
C17 0.0243(6) 0.0216(6) 0.0193(6) -0.0015(5) 0.0047(5) -0.0007(5)
C10 0.0238(6) 0.0267(7) 0.0187(6) -0.0049(5) 0.0083(5) 0.0016(5)
C12 0.0268(7) 0.0208(6) 0.0249(7) 0.0035(5) 0.0149(5) 0.0021(5)
C6 0.0286(7) 0.0240(7) 0.0174(6) -0.0024(5) 0.0082(5) -0.0013(5)
C5 0.0268(7) 0.0283(7) 0.0137(6) 0.0029(5) 0.0038(5) -0.0051(5)
C11 0.0282(7) 0.0296(7) 0.0180(6) 0.0022(5) 0.0124(5) 0.0055(6)
C18 0.0253(7) 0.0168(6) 0.0318(7) -0.0003(5) 0.0039(6) -0.0004(5)
C19 0.0280(7) 0.0237(7) 0.0262(7) 0.0090(5) 0.0084(6) 0.0019(5)
C16 0.0281(7) 0.0225(7) 0.0318(7) -0.0030(6) 0.0070(6) -0.0010(6)
C14 0.0288(7) 0.0243(7) 0.0294(7) 0.0006(6) 0.0107(6) -0.0030(6)
C15 0.0463(9) 0.0454(9) 0.0198(7) 0.0063(6) 0.0127(6) 0.0037(7)
C20 0.0382(8) 0.0268(7) 0.0242(7) 0.0051(6) 0.0134(6) 0.0062(6)

loop_
_atom_type_symbol
_atom_type_description
_atom_type_scat_dispersion_real
_atom_type_scat_dispersion_imag
_atom_type_scat_source
C C 0.0181 0.0091 'International Tables Vol C Tables 4.2.6.8 and 6.1.1.4'
H H 0.0000 0.0000 'International Tables Vol C Tables 4.2.6.8 and 6.1.1.4'
Na Na 0.1353 0.1239 'International Tables Vol C Tables 4.2.6.8 and 6.1.1.4'
O O 0.0492 0.0322 'International Tables Vol C Tables 4.2.6.8 and 6.1.1.4'
P P 0.2955 0.4335 'International Tables Vol C Tables 4.2.6.8 and 6.1.1.4'

loop_
_geom_angle_atom_site_label_1
_geom_angle_atom_site_label_2
_geom_angle_atom_site_label_3
_geom_angle
_geom_angle_site_symmetry_1
_geom_angle_site_symmetry_3
_geom_angle_publ_flag
C1 P1 C8 99.04(6) . . ?
O1 Na1 Na1 40.32(2) 3_666 3_666 ?
O1 Na1 Na1 41.56(2) . 3_666 ?
O1 Na1 O1 81.89(4) . 3_666 ?
O1 Na1 O2 124.50(4) . . ?
O1 Na1 C1 100.70(3) . 3_666 ?
O1 Na1 C1 23.51(3) 3_666 3_666 ?
O1 Na1 C9 108.38(4) 3_666 . ?
O1 Na1 C9 85.72(4) . . ?
O1 Na1 C13 154.20(4) 3_666 . ?
O1 Na1 C13 83.70(4) . . ?
O1 Na1 C8 69.29(4) . . ?
O1 Na1 C8 126.10(4) 3_666 . ?
O1 Na1 C10 112.70(4) 3_666 . ?
O1 Na1 C10 112.19(4) . . ?
O2 Na1 Na1 128.01(3) . 3_666 ?
O2 Na1 O1 111.50(4) . 3_666 ?
O2 Na1 C1 89.15(4) . 3_666 ?
O2 Na1 C9 132.32(4) . . ?
O2 Na1 C13 94.30(4) . . ?
O2 Na1 C8 122.39(4) . . ?
O2 Na1 C10 110.77(4) . . ?
C1 Na1 Na1 60.45(3) 3_666 3_666 ?
C1 Na1 C10 117.21(4) 3_666 . ?
C9 Na1 Na1 99.36(3) . 3_666 ?
C9 Na1 C1 123.62(4) . 3_666 ?
C9 Na1 C13 49.08(4) . . ?
C9 Na1 C10 26.54(4) . . ?
C13 Na1 Na1 122.12(3) . 3_666 ?
C13 Na1 C1 171.55(4) . 3_666 ?
C13 Na1 C10 54.34(4) . . ?
C8 Na1 Na1 99.42(3) . 3_666 ?
C8 Na1 C1 147.50(4) . 3_666 ?
C8 Na1 C9 28.83(4) . . ?
C8 Na1 C13 28.10(4) . . ?
C8 Na1 C10 48.14(4) . . ?
C10 Na1 Na1 120.36(3) . 3_666 ?
Na1 O1 Na1 98.11(4) . 3_666 ?
C1 O1 Na1 110.92(7) . 3_666 ?
C1 O1 Na1 133.43(8) . . ?
C17 O2 Na1 122.70(7) . . ?
C17 O2 C20 108.79(10) . . ?
C20 O2 Na1 124.46(8) . . ?
P1 C1 Na1 141.84(6) . 3_666 ?
O1 C1 P1 126.90(9) . . ?
O1 C1 Na1 45.57(6) . 3_666 ?
O1 C1 C2 115.54(10) . . ?
C2 C1 P1 117.53(9) . . ?
C2 C1 Na1 84.62(7) . 3_666 ?
C3 C2 C1 123.10(11) . . ?
C7 C2 C1 118.65(11) . . ?
C7 C2 C3 118.24(11) . . ?
C8 C9 Na1 73.46(7) . . ?
C8 C9 C14 121.37(12) . . ?
C10 C9 Na1 86.74(8) . . ?
C10 C9 C8 120.06(12) . . ?
C10 C9 C14 118.49(12) . . ?
C14 C9 Na1 107.33(8) . . ?
C8 C13 Na1 69.78(7) . . ?
C8 C13 C16 122.07(12) . . ?
C12 C13 Na1 86.57(8) . . ?
C12 C13 C8 119.81(12) . . ?
C12 C13 C16 118.10(12) . . ?
C16 C13 Na1 112.84(8) . . ?
P1 C8 Na1 111.15(5) . . ?
C9 C8 P1 120.95(10) . . ?
C9 C8 Na1 77.72(7) . . ?
C13 C8 P1 120.80(10) . . ?
C13 C8 Na1 82.12(7) . . ?
C13 C8 C9 118.23(11) . . ?
C2 C3 H3 119.6 . . ?
C4 C3 C2 120.89(12) . . ?
C4 C3 H3 119.6 . . ?
C3 C4 H4 120.0 . . ?
C3 C4 C5 120.09(12) . . ?
C5 C4 H4 120.0 . . ?
C2 C7 H7 119.5 . . ?
C6 C7 C2 121.04(12) . . ?
C6 C7 H7 119.5 . . ?
O2 C17 H17A 110.7 . . ?
O2 C17 H17B 110.7 . . ?
O2 C17 C18 105.14(10) . . ?
H17A C17 H17B 108.8 . . ?
C18 C17 H17A 110.7 . . ?
C18 C17 H17B 110.7 . . ?
Na1 C10 H10 119.4 . . ?
C9 C10 Na1 66.72(7) . . ?
C9 C10 H10 119.1 . . ?
C11 C10 Na1 85.33(8) . . ?
C11 C10 C9 121.84(12) . . ?
C11 C10 H10 119.1 . . ?
C13 C12 H12 118.9 . . ?
C11 C12 C13 122.12(12) . . ?
C11 C12 H12 118.9 . . ?
C7 C6 H6 120.0 . . ?
C5 C6 C7 120.02(12) . . ?
C5 C6 H6 120.0 . . ?
C4 C5 H5 120.2 . . ?
C6 C5 C4 119.69(12) . . ?
C6 C5 H5 120.2 . . ?
C10 C11 C12 117.91(12) . . ?
C10 C11 C15 120.81(13) . . ?
C12 C11 C15 121.28(13) . . ?
C17 C18 H18A 111.4 . . ?
C17 C18 H18B 111.4 . . ?
C17 C18 C19 101.63(11) . . ?
H18A C18 H18B 109.3 . . ?
C19 C18 H18A 111.4 . . ?
C19 C18 H18B 111.4 . . ?
C18 C19 H19A 111.3 . . ?
C18 C19 H19B 111.3 . . ?
H19A C19 H19B 109.2 . . ?
C20 C19 C18 102.48(11) . . ?
C20 C19 H19A 111.3 . . ?
C20 C19 H19B 111.3 . . ?
C13 C16 H16A 109.5 . . ?
C13 C16 H16B 109.5 . . ?
C13 C16 H16C 109.5 . . ?
H16A C16 H16B 109.5 . . ?
H16A C16 H16C 109.5 . . ?
H16B C16 H16C 109.5 . . ?
C9 C14 H14A 109.5 . . ?
C9 C14 H14B 109.5 . . ?
C9 C14 H14C 109.5 . . ?
H14A C14 H14B 109.5 . . ?
H14A C14 H14C 109.5 . . ?
H14B C14 H14C 109.5 . . ?
C11 C15 H15A 109.5 . . ?
C11 C15 H15B 109.5 . . ?
C11 C15 H15C 109.5 . . ?
H15A C15 H15B 109.5 . . ?
H15A C15 H15C 109.5 . . ?
H15B C15 H15C 109.5 . . ?
O2 C20 C19 106.49(11) . . ?
O2 C20 H20A 110.4 . . ?
O2 C20 H20B 110.4 . . ?
C19 C20 H20A 110.4 . . ?
C19 C20 H20B 110.4 . . ?
H20A C20 H20B 108.6 . . ?

loop_
_geom_bond_atom_site_label_1
_geom_bond_atom_site_label_2
_geom_bond_distance
_geom_bond_site_symmetry_2
_geom_bond_publ_flag
P1 C1 1.7414(12) . ?
P1 C8 1.8513(13) . ?
Na1 Na1 3.4396(9) 3_666 ?
Na1 O1 2.3051(10) 3_666 ?
Na1 O1 2.2482(9) . ?
Na1 O2 2.2967(10) . ?
Na1 C1 3.0152(13) 3_666 ?
Na1 C9 2.8708(13) . ?
Na1 C13 2.9730(13) . ?
Na1 C8 2.8164(13) . ?
Na1 C10 3.1202(13) . ?
O1 C1 1.2876(15) . ?
O2 C17 1.4453(16) . ?
O2 C20 1.4507(16) . ?
C1 C2 1.5049(16) . ?
C2 C3 1.4004(18) . ?
C2 C7 1.3955(18) . ?
C9 C8 1.4165(18) . ?
C9 C10 1.3965(19) . ?
C9 C14 1.5045(18) . ?
C13 C8 1.4137(18) . ?
C13 C12 1.3966(19) . ?
C13 C16 1.5083(19) . ?
C3 H3 0.9500 . ?
C3 C4 1.3887(18) . ?
C4 H4 0.9500 . ?
C4 C5 1.392(2) . ?
C7 H7 0.9500 . ?
C7 C6 1.3910(18) . ?
C17 H17A 0.9900 . ?
C17 H17B 0.9900 . ?
C17 C18 1.5087(18) . ?
C10 H10 0.9500 . ?
C10 C11 1.390(2) . ?
C12 H12 0.9500 . ?
C12 C11 1.392(2) . ?
C6 H6 0.9500 . ?
C6 C5 1.388(2) . ?
C5 H5 0.9500 . ?
C11 C15 1.5102(19) . ?
C18 H18A 0.9900 . ?
C18 H18B 0.9900 . ?
C18 C19 1.522(2) . ?
C19 H19A 0.9900 . ?
C19 H19B 0.9900 . ?
C19 C20 1.5185(19) . ?
C16 H16A 0.9800 . ?
C16 H16B 0.9800 . ?
C16 H16C 0.9800 . ?
C14 H14A 0.9800 . ?
C14 H14B 0.9800 . ?
C14 H14C 0.9800 . ?
C15 H15A 0.9800 . ?
C15 H15B 0.9800 . ?
C15 H15C 0.9800 . ?
C20 H20A 0.9900 . ?
C20 H20B 0.9900 . ?

loop_
_geom_torsion_atom_site_label_1
_geom_torsion_atom_site_label_2
_geom_torsion_atom_site_label_3
_geom_torsion_atom_site_label_4
_geom_torsion
_geom_torsion_site_symmetry_1
_geom_torsion_site_symmetry_2
_geom_torsion_site_symmetry_3
_geom_torsion_site_symmetry_4
_geom_torsion_publ_flag
P1 C1 C2 C3 26.80(15) . . . . ?
P1 C1 C2 C7 -154.13(9) . . . . ?
Na1 O1 C1 P1 -129.85(8) 3_666 . . . ?
Na1 O1 C1 P1 -5.10(17) . . . . ?
Na1 O1 C1 Na1 124.75(11) . . . 3_666 ?
Na1 O1 C1 C2 176.87(8) . . . . ?
Na1 O1 C1 C2 52.12(11) 3_666 . . . ?
Na1 O2 C17 C18 -179.58(8) . . . . ?
Na1 O2 C20 C19 -155.64(9) . . . . ?
Na1 C1 C2 C3 -120.50(11) 3_666 . . . ?
Na1 C1 C2 C7 58.57(10) 3_666 . . . ?
Na1 C9 C8 P1 -107.46(8) . . . . ?
Na1 C9 C8 C13 73.97(10) . . . . ?
Na1 C9 C10 C11 -68.19(12) . . . . ?
Na1 C13 C8 P1 109.97(8) . . . . ?
Na1 C13 C8 C9 -71.46(10) . . . . ?
Na1 C13 C12 C11 63.96(12) . . . . ?
Na1 C10 C11 C12 -57.72(11) . . . . ?
Na1 C10 C11 C15 121.91(12) . . . . ?
O1 C1 C2 C3 -154.98(11) . . . . ?
O1 C1 C2 C7 24.10(16) . . . . ?
O2 C17 C18 C19 -37.10(13) . . . . ?
C1 P1 C8 Na1 1.72(7) . . . . ?
C1 P1 C8 C9 89.78(10) . . . . ?
C1 P1 C8 C13 -91.69(10) . . . . ?
C1 C2 C3 C4 179.03(11) . . . . ?
C1 C2 C7 C6 179.46(11) . . . . ?
C2 C3 C4 C5 1.13(19) . . . . ?
C2 C7 C6 C5 1.8(2) . . . . ?
C9 C10 C11 C12 1.11(19) . . . . ?
C9 C10 C11 C15 -179.26(13) . . . . ?
C13 C12 C11 C10 -1.22(19) . . . . ?
C13 C12 C11 C15 179.16(13) . . . . ?
C8 P1 C1 Na1 -61.36(10) . . . 3_666 ?
C8 P1 C1 O1 1.17(12) . . . . ?
C8 P1 C1 C2 179.16(9) . . . . ?
C8 C9 C10 Na1 68.75(10) . . . . ?
C8 C9 C10 C11 0.56(19) . . . . ?
C8 C13 C12 C11 -0.36(19) . . . . ?
C3 C2 C7 C6 -1.42(18) . . . . ?
C3 C4 C5 C6 -0.77(19) . . . . ?
C7 C2 C3 C4 -0.04(17) . . . . ?
C7 C6 C5 C4 -0.7(2) . . . . ?
C17 O2 C20 C19 2.12(15) . . . . ?
C17 C18 C19 C20 37.39(13) . . . . ?
C10 C9 C8 P1 176.45(9) . . . . ?
C10 C9 C8 Na1 -76.09(11) . . . . ?
C10 C9 C8 C13 -2.12(17) . . . . ?
C12 C13 C8 P1 -176.56(9) . . . . ?
C12 C13 C8 Na1 73.47(11) . . . . ?
C12 C13 C8 C9 2.01(17) . . . . ?
C18 C19 C20 O2 -25.07(14) . . . . ?
C16 C13 C8 P1 5.05(16) . . . . ?
C16 C13 C8 Na1 -104.92(11) . . . . ?
C16 C13 C8 C9 -176.37(11) . . . . ?
C16 C13 C12 C11 178.09(12) . . . . ?
C14 C9 C8 P1 -6.92(16) . . . . ?
C14 C9 C8 Na1 100.54(11) . . . . ?
C14 C9 C8 C13 174.51(11) . . . . ?
C14 C9 C10 Na1 -107.98(11) . . . . ?
C14 C9 C10 C11 -176.16(12) . . . . ?
C20 O2 C17 C18 22.18(14) . . . . ?
